data_4509612
loop_
_publ_author_name
'Zhou, Xin-Hui'
'Du, Xiao-Di'
'Li, Gao-Nan'
'Zuo, Jing-Lin'
'You, Xiao-Zeng'

_publ_section_title
;
 Coordination Polymers Assembled from 3,5-Pyrazoledicarboxylic Acid and
 Bis(triazolyl) Ligands: Chiral andMeso-Structures Induced by Ligand
 Flexibility and a Six-Connected Self-Catenated Network
;
_journal_issue 10
_journal_name_full 'Crystal Growth &amp; Design'
_journal_page_first 4487
_journal_paper_doi 10.1021/cg900509r
_journal_volume 9
_journal_year 2009
_chemical_formula_sum 'C15 H18 N8 Ni O4'
_chemical_formula_weight 433.08
_chemical_name_systematic
; 
 ? 
;
_space_group_IT_number 2
_symmetry_cell_setting triclinic
_symmetry_space_group_name_Hall '-P 1'
_symmetry_space_group_name_H-M 'P -1'
_atom_sites_solution_hydrogens geom
_atom_sites_solution_primary direct
_atom_sites_solution_secondary difmap
_audit_creation_method SHELXL-97
_cell_angle_alpha 101.620(2)
_cell_angle_beta 102.546(3)
_cell_angle_gamma 91.579(3)
_cell_formula_units_Z 2
_cell_length_a 8.2778(12)
_cell_length_b 8.9873(13)
_cell_length_c 12.5406(18)
_cell_measurement_reflns_used 2365
_cell_measurement_temperature 291(2)
_cell_measurement_theta_max 24.3
_cell_measurement_theta_min 1.6
_cell_volume 889.5(2)
_computing_cell_refinement SMART
_computing_data_collection 'SMART (Bruker, 2000)'
_computing_data_reduction 'SAINT (Bruker, 2000)'
_computing_molecular_graphics SHELXTL
_computing_publication_material SHELXTL
_computing_structure_refinement SHELXTL
_computing_structure_solution 'SHELXTL (Bruker, 2000)'
_diffrn_ambient_temperature 291(2)
_diffrn_measured_fraction_theta_full 0.975
_diffrn_measured_fraction_theta_max 0.975
_diffrn_measurement_device_type 'Bruker Smart Apex CCD'
_diffrn_measurement_method 'phi and omega scans'
_diffrn_radiation_monochromator graphite
_diffrn_radiation_source 'fine-focus sealed tube'
_diffrn_radiation_type MoK\a
_diffrn_radiation_wavelength 0.71073
_diffrn_reflns_av_R_equivalents 0.1558
_diffrn_reflns_av_sigmaI/netI 0.0979
_diffrn_reflns_limit_h_max 10
_diffrn_reflns_limit_h_min -7
_diffrn_reflns_limit_k_max 11
_diffrn_reflns_limit_k_min -9
_diffrn_reflns_limit_l_max 15
_diffrn_reflns_limit_l_min -15
_diffrn_reflns_number 4784
_diffrn_reflns_theta_full 26.00
_diffrn_reflns_theta_max 26.00
_diffrn_reflns_theta_min 1.70
_exptl_absorpt_coefficient_mu 1.133
_exptl_absorpt_correction_T_max 0.8667
_exptl_absorpt_correction_T_min 0.8575
_exptl_absorpt_correction_type multi-scan
_exptl_absorpt_process_details 'SADABS; Bruker, 2000'
_exptl_crystal_colour blue
_exptl_crystal_density_diffrn 1.617
_exptl_crystal_density_method 'not measured'
_exptl_crystal_description block
_exptl_crystal_F_000 448
_exptl_crystal_size_max 0.14
_exptl_crystal_size_mid 0.14
_exptl_crystal_size_min 0.13
_refine_diff_density_max 1.040
_refine_diff_density_min -0.815
_refine_diff_density_rms 0.111
_refine_ls_extinction_method none
_refine_ls_goodness_of_fit_ref 1.038
_refine_ls_hydrogen_treatment constr
_refine_ls_matrix_type full
_refine_ls_number_parameters 254
_refine_ls_number_reflns 3403
_refine_ls_number_restraints 48
_refine_ls_restrained_S_all 1.063
_refine_ls_R_factor_all 0.0561
_refine_ls_R_factor_gt 0.0529
_refine_ls_shift/su_max 0.001
_refine_ls_shift/su_mean 0.000
_refine_ls_structure_factor_coef Fsqd
_refine_ls_weighting_details 'calc w=1/[\s^2^(Fo^2^)+(0.0873P)^2^+0.0000P] where P=(Fo^2^+2Fc^2^)/3'
_refine_ls_weighting_scheme calc
_refine_ls_wR_factor_gt 0.1392
_refine_ls_wR_factor_ref 0.1419
_reflns_number_gt 3074
_reflns_number_total 3403
_reflns_threshold_expression >2sigma(I)
_cod_data_source_file cg900509rsup1.cif
_cod_data_source_block 4
_cod_original_sg_symbol_H-M P-1
_cod_database_code 4509612

loop_
_symmetry_equiv_pos_as_xyz
'x, y, z'
'-x, -y, -z'

loop_
_atom_site_label
_atom_site_type_symbol
_atom_site_fract_x
_atom_site_fract_y
_atom_site_fract_z
_atom_site_U_iso_or_equiv
_atom_site_adp_type
_atom_site_occupancy
_atom_site_symmetry_multiplicity
_atom_site_calc_flag
_atom_site_refinement_flags
Ni1 Ni 0.55214(4) 0.72890(4) 0.52582(3) 0.01940(18) Uani 1 1 d .
C1 C 0.7776(4) 0.1767(3) 0.5626(3) 0.0253(7) Uani 1 1 d .
C2 C 0.8002(4) 0.3432(3) 0.5753(3) 0.0226(6) Uani 1 1 d .
C3 C 0.9304(4) 0.4559(3) 0.6197(3) 0.0270(7) Uani 1 1 d .
H3 H 1.0399 0.4449 0.6533 0.032 Uiso 1 1 calc R
C4 C 0.8567(4) 0.5883(3) 0.6016(3) 0.0225(6) Uani 1 1 d .
C5 C 0.9169(4) 0.7522(3) 0.6252(3) 0.0260(7) Uani 1 1 d .
C6 C 0.4000(4) 0.6982(4) 0.7195(3) 0.0297(7) Uani 1 1 d .
H6 H 0.3134 0.6340 0.6709 0.036 Uiso 1 1 calc R
C7 C 0.6062(6) 0.8488(7) 0.7847(4) 0.074(2) Uani 1 1 d .
H7 H 0.6996 0.9118 0.7895 0.088 Uiso 1 1 calc R
C8 C 0.3255(5) 0.6708(5) 0.8976(3) 0.0395(9) Uani 1 1 d .
H8A H 0.4009 0.6377 0.9577 0.047 Uiso 1 1 calc R
H8B H 0.2557 0.5823 0.8522 0.047 Uiso 1 1 calc R
C9 C 0.2177(5) 0.7843(4) 0.9475(3) 0.0381(9) Uani 1 1 d .
H9A H 0.1506 0.8266 0.8888 0.046 Uiso 1 1 calc R
H9B H 0.2873 0.8672 1.0007 0.046 Uiso 1 1 calc R
C10 C 0.1050(5) 0.7104(4) 1.0061(3) 0.0401(9) Uani 1 1 d .
H10A H 0.0383 0.6258 0.9529 0.048 Uiso 1 1 calc R
H10B H 0.1731 0.6695 1.0652 0.048 Uiso 1 1 calc R
C11 C 0.9910(5) 0.8180(4) 0.0559(3) 0.0395(9) Uani 1 1 d .
H11A H 0.9233 0.8592 -0.0031 0.047 Uiso 1 1 calc R
H11B H 1.0578 0.9024 0.1093 0.047 Uiso 1 1 calc R
C12 C 0.8779(5) 0.7453(4) 0.1140(3) 0.0373(8) Uani 1 1 d .
H12A H 0.9446 0.7045 0.1736 0.045 Uiso 1 1 calc R
H12B H 0.8098 0.6614 0.0610 0.045 Uiso 1 1 calc R
C13 C 0.7667(5) 0.8582(4) 0.1624(3) 0.0334(8) Uani 1 1 d .
H13A H 0.8343 0.9473 0.2090 0.040 Uiso 1 1 calc R
H13B H 0.6916 0.8906 0.1019 0.040 Uiso 1 1 calc R
C14 C 0.6971(4) 0.8135(4) 0.3390(3) 0.0288(7) Uani 1 1 d .
H14 H 0.7820 0.8779 0.3893 0.035 Uiso 1 1 calc R
C15 C 0.4921(5) 0.6571(4) 0.2669(3) 0.0357(8) Uani 1 1 d .
H15 H 0.4019 0.5890 0.2599 0.043 Uiso 1 1 calc R
N1 N 0.6608(3) 0.4069(3) 0.5365(2) 0.0195(5) Uani 1 1 d U
N2 N 0.6955(3) 0.5565(3) 0.5523(2) 0.0198(5) Uani 1 1 d U
N3 N 0.5161(3) 0.7691(3) 0.6875(2) 0.0274(6) Uani 1 1 d U
N4 N 0.5532(5) 0.8318(6) 0.8730(3) 0.0710(13) Uani 1 1 d U
N5 N 0.4220(4) 0.7299(3) 0.8293(2) 0.0337(7) Uani 1 1 d U
N6 N 0.6704(4) 0.7933(3) 0.2287(2) 0.0288(6) Uani 1 1 d U
N7 N 0.5385(4) 0.6911(4) 0.1804(3) 0.0431(8) Uani 1 1 d U
N8 N 0.5873(3) 0.7299(3) 0.3677(2) 0.0243(6) Uani 1 1 d U
O1 O 0.9027(3) 0.1092(3) 0.6073(2) 0.0349(6) Uani 1 1 d .
H1 H 0.8719 0.0221 0.6083 0.052 Uiso 1 1 calc R
O2 O 0.6403(3) 0.1122(2) 0.5148(2) 0.0280(5) Uani 1 1 d .
O3 O 1.0609(3) 0.7955(3) 0.6691(3) 0.0455(7) Uani 1 1 d .
O4 O 0.8019(3) 0.8401(2) 0.59460(19) 0.0252(5) Uani 1 1 d .

loop_
_atom_site_aniso_label
_atom_site_aniso_U_11
_atom_site_aniso_U_22
_atom_site_aniso_U_33
_atom_site_aniso_U_23
_atom_site_aniso_U_13
_atom_site_aniso_U_12
Ni1 0.0206(3) 0.0149(2) 0.0217(3) 0.00516(16) 0.00178(16) -0.00248(15)
C1 0.0300(17) 0.0174(15) 0.0278(16) 0.0066(12) 0.0038(13) -0.0007(12)
C2 0.0233(15) 0.0155(14) 0.0276(16) 0.0062(12) 0.0020(12) -0.0012(12)
C3 0.0209(15) 0.0191(15) 0.0366(18) 0.0070(13) -0.0032(13) -0.0030(12)
C4 0.0233(15) 0.0155(14) 0.0267(16) 0.0043(12) 0.0019(12) -0.0045(12)
C5 0.0293(17) 0.0143(14) 0.0309(17) 0.0051(12) -0.0006(13) -0.0030(12)
C6 0.0278(17) 0.0337(18) 0.0266(17) 0.0075(14) 0.0036(13) -0.0033(14)
C7 0.067(3) 0.104(4) 0.036(2) -0.016(3) 0.020(2) -0.056(3)
C8 0.049(2) 0.043(2) 0.0328(19) 0.0119(16) 0.0177(17) -0.0004(18)
C9 0.042(2) 0.038(2) 0.040(2) 0.0134(16) 0.0170(17) -0.0027(16)
C10 0.046(2) 0.039(2) 0.041(2) 0.0152(17) 0.0168(18) -0.0027(17)
C11 0.043(2) 0.038(2) 0.042(2) 0.0111(17) 0.0167(17) -0.0062(17)
C12 0.046(2) 0.0354(19) 0.0353(19) 0.0119(16) 0.0171(17) -0.0034(17)
C13 0.042(2) 0.0312(18) 0.0308(18) 0.0128(14) 0.0126(15) -0.0037(15)
C14 0.0274(16) 0.0320(18) 0.0251(16) 0.0033(14) 0.0058(13) -0.0057(14)
C15 0.0348(19) 0.039(2) 0.0300(18) 0.0063(15) 0.0026(15) -0.0112(16)
N1 0.0224(12) 0.0142(11) 0.0211(12) 0.0050(9) 0.0027(10) -0.0025(9)
N2 0.0204(12) 0.0148(11) 0.0229(12) 0.0061(10) 0.0005(10) 0.0002(9)
N3 0.0296(14) 0.0279(14) 0.0221(13) 0.0018(11) 0.0037(11) -0.0014(11)
N4 0.065(2) 0.098(3) 0.0379(19) -0.007(2) 0.0128(17) -0.039(2)
N5 0.0343(15) 0.0380(16) 0.0284(15) 0.0053(12) 0.0088(12) -0.0029(13)
N6 0.0332(15) 0.0284(14) 0.0254(14) 0.0072(11) 0.0072(11) -0.0038(12)
N7 0.0476(18) 0.0492(19) 0.0297(15) 0.0059(14) 0.0074(13) -0.0169(15)
N8 0.0262(13) 0.0237(13) 0.0240(13) 0.0088(11) 0.0051(10) -0.0004(10)
O1 0.0261(12) 0.0156(11) 0.0589(17) 0.0155(11) -0.0052(11) -0.0034(9)
O2 0.0234(11) 0.0168(10) 0.0416(13) 0.0083(10) 0.0021(10) -0.0059(9)
O3 0.0260(13) 0.0229(13) 0.075(2) 0.0074(13) -0.0113(13) -0.0076(10)
O4 0.0250(11) 0.0169(10) 0.0322(12) 0.0091(9) -0.0002(9) -0.0017(9)

loop_
_atom_type_symbol
_atom_type_description
_atom_type_scat_dispersion_real
_atom_type_scat_dispersion_imag
_atom_type_scat_source
C C 0.0033 0.0016 'International Tables Vol C Tables 4.2.6.8 and 6.1.1.4'
H H 0.0000 0.0000 'International Tables Vol C Tables 4.2.6.8 and 6.1.1.4'
N N 0.0061 0.0033 'International Tables Vol C Tables 4.2.6.8 and 6.1.1.4'
O O 0.0106 0.0060 'International Tables Vol C Tables 4.2.6.8 and 6.1.1.4'
Ni Ni 0.3393 1.1124 'International Tables Vol C Tables 4.2.6.8 and 6.1.1.4'

loop_
_geom_angle_atom_site_label_1
_geom_angle_atom_site_label_2
_geom_angle_atom_site_label_3
_geom_angle
_geom_angle_site_symmetry_1
_geom_angle_site_symmetry_3
N2 Ni1 N1 94.63(10) . 2_666
N2 Ni1 N8 96.11(10) . .
N1 Ni1 N8 92.19(10) 2_666 .
N2 Ni1 N3 92.16(11) . .
N1 Ni1 N3 92.89(10) 2_666 .
N8 Ni1 N3 169.92(11) . .
N2 Ni1 O4 75.82(9) . .
N1 Ni1 O4 170.44(9) 2_666 .
N8 Ni1 O4 88.41(10) . .
N3 Ni1 O4 88.03(10) . .
N2 Ni1 O2 170.27(8) . 2_666
N1 Ni1 O2 75.64(9) 2_666 2_666
N8 Ni1 O2 84.18(10) . 2_666
N3 Ni1 O2 88.64(10) . 2_666
O4 Ni1 O2 113.90(8) . 2_666
O2 C1 O1 124.4(3) . .
O2 C1 C2 118.3(3) . .
O1 C1 C2 117.2(3) . .
N1 C2 C3 109.7(3) . .
N1 C2 C1 113.7(3) . .
C3 C2 C1 136.6(3) . .
C4 C3 C2 103.2(3) . .
C4 C3 H3 128.4 . .
C2 C3 H3 128.4 . .
N2 C4 C3 110.2(3) . .
N2 C4 C5 115.4(3) . .
C3 C4 C5 134.4(3) . .
O3 C5 O4 124.8(3) . .
O3 C5 C4 121.7(3) . .
O4 C5 C4 113.5(3) . .
N3 C6 N5 111.3(3) . .
N3 C6 H6 124.3 . .
N5 C6 H6 124.3 . .
N4 C7 N3 115.0(4) . .
N4 C7 H7 122.5 . .
N3 C7 H7 122.5 . .
N5 C8 C9 113.8(3) . .
N5 C8 H8A 108.8 . .
C9 C8 H8A 108.8 . .
N5 C8 H8B 108.8 . .
C9 C8 H8B 108.8 . .
H8A C8 H8B 107.7 . .
C8 C9 C10 111.2(3) . .
C8 C9 H9A 109.4 . .
C10 C9 H9A 109.4 . .
C8 C9 H9B 109.4 . .
C10 C9 H9B 109.4 . .
H9A C9 H9B 108.0 . .
C11 C10 C9 113.7(3) 1_456 .
C11 C10 H10A 108.8 1_456 .
C9 C10 H10A 108.8 . .
C11 C10 H10B 108.8 1_456 .
C9 C10 H10B 108.8 . .
H10A C10 H10B 107.7 . .
C10 C11 C12 114.1(3) 1_654 .
C10 C11 H11A 108.7 1_654 .
C12 C11 H11A 108.7 . .
C10 C11 H11B 108.7 1_654 .
C12 C11 H11B 108.7 . .
H11A C11 H11B 107.6 . .
C11 C12 C13 111.8(3) . .
C11 C12 H12A 109.2 . .
C13 C12 H12A 109.2 . .
C11 C12 H12B 109.2 . .
C13 C12 H12B 109.2 . .
H12A C12 H12B 107.9 . .
N6 C13 C12 112.0(3) . .
N6 C13 H13A 109.2 . .
C12 C13 H13A 109.2 . .
N6 C13 H13B 109.2 . .
C12 C13 H13B 109.2 . .
H13A C13 H13B 107.9 . .
N8 C14 N6 110.8(3) . .
N8 C14 H14 124.6 . .
N6 C14 H14 124.6 . .
N7 C15 N8 114.3(3) . .
N7 C15 H15 122.8 . .
N8 C15 H15 122.8 . .
N2 N1 C2 108.6(2) . .
N2 N1 Ni1 133.0(2) . 2_666
C2 N1 Ni1 118.4(2) . 2_666
N1 N2 C4 108.4(2) . .
N1 N2 Ni1 132.4(2) . .
C4 N2 Ni1 119.1(2) . .
C6 N3 C7 102.0(3) . .
C6 N3 Ni1 124.7(2) . .
C7 N3 Ni1 132.7(3) . .
C7 N4 N5 102.8(3) . .
C6 N5 N4 108.7(3) . .
C6 N5 C8 128.6(3) . .
N4 N5 C8 122.7(3) . .
C14 N6 N7 109.5(3) . .
C14 N6 C13 128.7(3) . .
N7 N6 C13 121.8(3) . .
C15 N7 N6 102.8(3) . .
C14 N8 C15 102.6(3) . .
C14 N8 Ni1 128.5(2) . .
C15 N8 Ni1 128.6(2) . .
C1 O1 H1 109.5 . .
C1 O2 Ni1 113.5(2) . 2_666
C5 O4 Ni1 115.89(18) . .

loop_
_geom_bond_atom_site_label_1
_geom_bond_atom_site_label_2
_geom_bond_distance
_geom_bond_site_symmetry_2
Ni1 N2 2.014(3) .
Ni1 N1 2.027(2) 2_666
Ni1 N8 2.068(3) .
Ni1 N3 2.075(3) .
Ni1 O4 2.187(2) .
Ni1 O2 2.214(2) 2_666
C1 O2 1.231(4) .
C1 O1 1.294(4) .
C1 C2 1.475(4) .
C2 N1 1.342(4) .
C2 C3 1.396(4) .
C3 C4 1.389(4) .
C3 H3 0.9300 .
C4 N2 1.339(4) .
C4 C5 1.492(4) .
C5 O3 1.216(4) .
C5 O4 1.296(4) .
C6 N3 1.314(4) .
C6 N5 1.320(4) .
C6 H6 0.9300 .
C7 N4 1.310(6) .
C7 N3 1.334(5) .
C7 H7 0.9300 .
C8 N5 1.453(4) .
C8 C9 1.505(5) .
C8 H8A 0.9700 .
C8 H8B 0.9700 .
C9 C10 1.521(5) .
C9 H9A 0.9700 .
C9 H9B 0.9700 .
C10 C11 1.510(5) 1_456
C10 H10A 0.9700 .
C10 H10B 0.9700 .
C11 C10 1.510(5) 1_654
C11 C12 1.512(5) .
C11 H11A 0.9700 .
C11 H11B 0.9700 .
C12 C13 1.513(5) .
C12 H12A 0.9700 .
C12 H12B 0.9700 .
C13 N6 1.458(4) .
C13 H13A 0.9700 .
C13 H13B 0.9700 .
C14 N8 1.316(4) .
C14 N6 1.326(4) .
C14 H14 0.9300 .
C15 N7 1.313(5) .
C15 N8 1.360(4) .
C15 H15 0.9300 .
N1 N2 1.333(3) .
N1 Ni1 2.027(2) 2_666
N4 N5 1.342(5) .
N6 N7 1.355(4) .
O1 H1 0.8200 .
O2 Ni1 2.214(2) 2_666

loop_
_geom_hbond_atom_site_label_D
_geom_hbond_atom_site_label_H
_geom_hbond_atom_site_label_A
_geom_hbond_distance_DH
_geom_hbond_distance_HA
_geom_hbond_distance_DA
_geom_hbond_angle_DHA
_geom_hbond_site_symmetry_A
C14 H14 O1 0.93 2.60 3.260(4) 128.3 2_766
C13 H13A O3 0.97 2.51 3.462(4) 165.5 2_776
C6 H6 O3 0.93 2.58 2.937(4) 103.6 1_455
C6 H6 N1 0.93 2.61 3.082(4) 112.2 2_666
O1 H1 O4 0.82 1.68 2.499(3) 173.6 1_545
